data_2243108
loop_
_publ_author_name
'Kiran Kumar, Haruvegowda'
'Yathirajan, Hemmige S.'
'Foro, Sabine'
'Glidewell, Christopher'

_publ_section_title
;
 Twelve 4-(4-methoxyphenyl)piperazin-1-ium salts containing organic
 anions: supramolecular assembly in one, two and three dimensions
;
_journal_coeditor_code EX2024
_journal_issue 10
_journal_name_full 'Acta Crystallographica Section E'
_journal_page_first 1494
_journal_page_last 1506
_journal_paper_doi 10.1107/S2056989019012702
_journal_volume 75
_journal_year 2019
_chemical_formula_iupac 'C11 H17 N2 O +, 0.5C6 Cl2 O4 2-, H2 O'
_chemical_formula_moiety 'C11 H17 N2 O, 0.5(C6 Cl2 O4), H2 O'
_chemical_formula_sum 'C14 H19 Cl N2 O4'
_chemical_formula_weight 314.76
_chemical_name_systematic
;
Bis(4-(4-methoxyphenyl)piperazin-1-ium) chloranilate(2-) dihydrate
;
_space_group_crystal_system monoclinic
_space_group_IT_number 14
_space_group_name_Hall '-P 2yn'
_space_group_name_H-M_alt 'P 1 21/n 1'
_symmetry_space_group_name_Hall '-P 2yn'
_symmetry_space_group_name_H-M 'P 1 21/n 1'
_atom_sites_solution_hydrogens mixed
_audit_creation_method SHELXL-2014
_cell_angle_alpha 90
_cell_angle_beta 102.067(5)
_cell_angle_gamma 90
_cell_formula_units_Z 4
_cell_length_a 9.1597(5)
_cell_length_b 15.1434(8)
_cell_length_c 10.8742(6)
_cell_measurement_reflns_used 3253
_cell_measurement_temperature 296(2)
_cell_measurement_theta_max 27.977
_cell_measurement_theta_min 2.642
_cell_volume 1475.02(14)
_computing_cell_refinement
;
CrysAlis RED (Oxford Diffraction, 2009)
;
_computing_data_collection
;
CrysAlis CCD (Oxford Diffraction, 2009)
;
_computing_data_reduction
;
CrysAlis RED (Oxford Diffraction, 2009)
;
_computing_molecular_graphics
;
PLATON (Spek, 2009)
;
_computing_publication_material
;
SHELXL2014 (Sheldrick, 2015b) and PLATON (Spek, 2009)
;
_computing_structure_refinement
;
SHELXL2014 (Sheldrick, 2015b)
;
_computing_structure_solution
;
SHELXT (Sheldrick, 2015a)
;
_diffrn_ambient_temperature 296(2)
_diffrn_measured_fraction_theta_full 1.000
_diffrn_measured_fraction_theta_max 0.953
_diffrn_measurement_device_type
;
Oxford Diffraction Xcalibur
with Sapphire CCD
;
_diffrn_measurement_method '\w scans'
_diffrn_radiation_monochromator graphite
_diffrn_radiation_type MoK\a
_diffrn_radiation_wavelength 0.71073
_diffrn_reflns_av_unetI/netI 0.0207
_diffrn_reflns_limit_h_max 11
_diffrn_reflns_limit_h_min -11
_diffrn_reflns_limit_k_max 19
_diffrn_reflns_limit_k_min -19
_diffrn_reflns_limit_l_max 14
_diffrn_reflns_limit_l_min -13
_diffrn_reflns_number 9650
_diffrn_reflns_theta_full 25.242
_diffrn_reflns_theta_max 27.546
_diffrn_reflns_theta_min 2.642
_diffrn_source 'Enhance (Mo) X-ray Source'
_diffrn_standards_decay_% 0
_diffrn_standards_interval_count 0
_diffrn_standards_interval_time 0
_diffrn_standards_number 0
_exptl_absorpt_coefficient_mu 0.277
_exptl_absorpt_correction_T_max 0.947
_exptl_absorpt_correction_T_min 0.892
_exptl_absorpt_correction_type multi-scan
_exptl_absorpt_process_details
;
(CrysAlis RED; Oxford Diffraction, 2009)
;
_exptl_crystal_colour colourless
_exptl_crystal_density_diffrn 1.417
_exptl_crystal_description block
_exptl_crystal_F_000 664
_exptl_crystal_size_max 0.440
_exptl_crystal_size_mid 0.240
_exptl_crystal_size_min 0.200
_refine_diff_density_max 0.225
_refine_diff_density_min -0.318
_refine_ls_extinction_method none
_refine_ls_goodness_of_fit_ref 1.024
_refine_ls_hydrogen_treatment mixed
_refine_ls_matrix_type full
_refine_ls_number_parameters 204
_refine_ls_number_reflns 9650
_refine_ls_number_restraints 0
_refine_ls_restrained_S_all 1.024
_refine_ls_R_factor_all 0.0549
_refine_ls_R_factor_gt 0.0391
_refine_ls_shift/su_max 0.000
_refine_ls_shift/su_mean 0.000
_refine_ls_structure_factor_coef Fsqd
_refine_ls_weighting_details 'w=1/[\s^2^(Fo^2^)+(0.0573P)^2^+0.2630P] where P=(Fo^2^+2Fc^2^)/3'
_refine_ls_weighting_scheme calc
_refine_ls_wR_factor_gt 0.0968
_refine_ls_wR_factor_ref 0.1049
_reflns_number_gt 7444
_reflns_number_total 9650
_reflns_threshold_expression 'I > 2\s(I)'
_cod_data_source_file ex2024sup1.cif
_cod_data_source_block XII
_cod_database_code 2243108
_shelx_space_group_comment
;
The symmetry employed for this shelxl refinement is uniquely defined
by the following loop, which should always be used as a source of
symmetry information in preference to the above space-group names.
They are only intended as comments.
;
_shelx_estimated_absorpt_t_min 0.888
_shelx_estimated_absorpt_t_max 0.947
_shelxl_version_number 2.014

loop_
_space_group_symop_operation_xyz
'x, y, z'
'-x+1/2, y+1/2, -z+1/2'
'-x, -y, -z'
'x-1/2, -y-1/2, z-1/2'

loop_
_atom_site_type_symbol
_atom_site_label
_atom_site_fract_x
_atom_site_fract_y
_atom_site_fract_z
_atom_site_U_iso_or_equiv
_atom_site_adp_type
_atom_site_calc_flag
_atom_site_occupancy
N N1 0.4381(2) 0.32824(14) 0.35576(19) 0.0420(5) Uani d 1
H H11 0.437(2) 0.3477(15) 0.278(3) 0.050 Uiso d 1
H H12 0.420(3) 0.3725(16) 0.405(2) 0.050 Uiso d 1
C C2 0.5890(2) 0.29024(17) 0.4015(2) 0.0472(6) Uani d 1
H H2A 0.6629 0.3370 0.4125 0.057 Uiso calc 1
H H2B 0.6115 0.2490 0.3397 0.057 Uiso calc 1
C C3 0.5965(2) 0.24346(16) 0.5241(2) 0.0427(6) Uani d 1
H H3A 0.6939 0.2164 0.5509 0.051 Uiso calc 1
H H3B 0.5827 0.2856 0.5878 0.051 Uiso calc 1
N N4 0.48097(19) 0.17569(13) 0.51047(18) 0.0398(5) Uani d 1
C C5 0.3334(2) 0.21513(17) 0.4745(2) 0.0455(6) Uani d 1
H H5A 0.3186 0.2572 0.5381 0.055 Uiso calc 1
H H5B 0.2576 0.1696 0.4681 0.055 Uiso calc 1
C C6 0.3188(2) 0.26139(16) 0.3494(2) 0.0454(6) Uani d 1
H H6A 0.3256 0.2184 0.2847 0.054 Uiso calc 1
H H6B 0.2221 0.2899 0.3271 0.054 Uiso calc 1
C C21 0.5025(2) 0.10929(15) 0.6041(2) 0.0357(5) Uani d 1
C C22 0.6331(2) 0.05976(16) 0.6228(2) 0.0432(6) Uani d 1
H H22 0.7033 0.0719 0.5744 0.052 Uiso calc 1
C C23 0.6610(2) -0.00626(16) 0.7103(2) 0.0457(6) Uani d 1
H H23 0.7503 -0.0375 0.7222 0.055 Uiso calc 1
C C24 0.5565(2) -0.02672(15) 0.7812(2) 0.0418(6) Uani d 1
C C25 0.4243(2) 0.01896(16) 0.7614(2) 0.0452(6) Uani d 1
H H25 0.3516 0.0040 0.8059 0.054 Uiso calc 1
C C26 0.3991(2) 0.08760(16) 0.6747(2) 0.0419(6) Uani d 1
H H26 0.3106 0.1195 0.6641 0.050 Uiso calc 1
O O24 0.59700(19) -0.09318(12) 0.86827(19) 0.0615(5) Uani d 1
C C27 0.4842(3) -0.12833(17) 0.9257(3) 0.0577(7) Uani d 1
H H27A 0.5208 -0.1806 0.9720 0.086 Uiso calc 1
H H27B 0.3980 -0.1429 0.8621 0.086 Uiso calc 1
H H27C 0.4573 -0.0853 0.9820 0.086 Uiso calc 1
C C31 0.4846(2) 0.41334(14) 0.0515(2) 0.0301(5) Uani d 1
O O31 0.46952(17) 0.34242(10) 0.10569(14) 0.0429(4) Uani d 1
C C32 0.4674(2) 0.42353(14) -0.0785(2) 0.0313(5) Uani d 1
Cl Cl32 0.42518(7) 0.33070(4) -0.17371(6) 0.04725(19) Uani d 1
O O33 0.54043(16) 0.48217(10) 0.25106(14) 0.0419(4) Uani d 1
C C33 0.5224(2) 0.49523(14) 0.13592(19) 0.0297(5) Uani d 1
O O41 0.3458(2) 0.45297(16) 0.5134(2) 0.0698(6) Uani d 1
H H41 0.383(4) 0.464(2) 0.589(4) 0.105 Uiso d 1
H H42 0.295(4) 0.497(2) 0.492(3) 0.105 Uiso d 1

loop_
_atom_site_aniso_label
_atom_site_aniso_U_11
_atom_site_aniso_U_22
_atom_site_aniso_U_33
_atom_site_aniso_U_12
_atom_site_aniso_U_13
_atom_site_aniso_U_23
N1 0.0531(12) 0.0465(13) 0.0271(11) 0.0008(11) 0.0101(9) 0.0103(10)
C2 0.0458(13) 0.0526(15) 0.0447(15) -0.0023(12) 0.0132(11) 0.0145(13)
C3 0.0397(12) 0.0497(14) 0.0362(14) -0.0084(12) 0.0026(10) 0.0099(12)
N4 0.0358(10) 0.0461(11) 0.0344(11) -0.0073(9) 0.0003(8) 0.0123(9)
C5 0.0372(12) 0.0559(16) 0.0411(14) -0.0077(12) 0.0028(10) 0.0152(13)
C6 0.0462(13) 0.0509(15) 0.0343(14) -0.0037(12) -0.0026(10) 0.0082(12)
C21 0.0368(12) 0.0404(13) 0.0280(12) -0.0096(11) 0.0027(9) 0.0032(10)
C22 0.0374(13) 0.0471(15) 0.0472(15) -0.0058(11) 0.0139(11) 0.0057(12)
C23 0.0358(12) 0.0451(14) 0.0566(17) 0.0018(11) 0.0103(11) 0.0088(13)
C24 0.0462(13) 0.0399(14) 0.0375(14) -0.0005(12) 0.0043(10) 0.0093(11)
C25 0.0429(13) 0.0540(16) 0.0413(15) -0.0008(12) 0.0146(10) 0.0123(12)
C26 0.0358(12) 0.0498(15) 0.0398(14) 0.0045(11) 0.0070(10) 0.0125(12)
O24 0.0567(11) 0.0620(12) 0.0673(14) 0.0079(9) 0.0164(9) 0.0339(11)
C27 0.0752(18) 0.0480(16) 0.0522(18) -0.0012(15) 0.0190(14) 0.0151(14)
C31 0.0292(10) 0.0331(12) 0.0290(12) 0.0005(9) 0.0083(8) 0.0032(10)
O31 0.0612(10) 0.0355(9) 0.0327(9) -0.0024(8) 0.0115(7) 0.0066(7)
C32 0.0368(11) 0.0315(11) 0.0256(11) -0.0004(10) 0.0060(8) -0.0010(9)
Cl32 0.0648(4) 0.0407(3) 0.0347(3) -0.0058(3) 0.0068(3) -0.0065(3)
O33 0.0582(9) 0.0456(10) 0.0215(8) -0.0073(8) 0.0073(7) 0.0036(7)
C33 0.0282(10) 0.0381(12) 0.0232(11) 0.0019(9) 0.0065(8) 0.0014(9)
O41 0.0876(16) 0.0781(15) 0.0408(12) 0.0001(12) 0.0066(10) -0.0146(12)

loop_
_atom_type_symbol
_atom_type_description
_atom_type_scat_dispersion_real
_atom_type_scat_dispersion_imag
_atom_type_scat_source
C C 0.0033 0.0016 'International Tables Vol C Tables 4.2.6.8 and 6.1.1.4'
H H 0.0000 0.0000 'International Tables Vol C Tables 4.2.6.8 and 6.1.1.4'
Cl Cl 0.1484 0.1585 'International Tables Vol C Tables 4.2.6.8 and 6.1.1.4'
N N 0.0061 0.0033 'International Tables Vol C Tables 4.2.6.8 and 6.1.1.4'
O O 0.0106 0.0060 'International Tables Vol C Tables 4.2.6.8 and 6.1.1.4'

loop_
_geom_angle_atom_site_label_1
_geom_angle_atom_site_label_2
_geom_angle_atom_site_label_3
_geom_angle_site_symmetry_1
_geom_angle_site_symmetry_3
_geom_angle
C6 N1 C2 . . 112.16(18)
C6 N1 H11 . . 108.7(15)
C2 N1 H11 . . 105.7(14)
C6 N1 H12 . . 108.2(15)
C2 N1 H12 . . 111.7(16)
H11 N1 H12 . . 110(2)
N1 C2 C3 . . 110.34(18)
N1 C2 H2A . . 109.6
C3 C2 H2A . . 109.6
N1 C2 H2B . . 109.6
C3 C2 H2B . . 109.6
H2A C2 H2B . . 108.1
N4 C3 C2 . . 110.20(19)
N4 C3 H3A . . 109.6
C2 C3 H3A . . 109.6
N4 C3 H3B . . 109.6
C2 C3 H3B . . 109.6
H3A C3 H3B . . 108.1
C21 N4 C5 . . 117.85(18)
C21 N4 C3 . . 115.96(17)
C5 N4 C3 . . 110.60(18)
N4 C5 C6 . . 109.54(18)
N4 C5 H5A . . 109.8
C6 C5 H5A . . 109.8
N4 C5 H5B . . 109.8
C6 C5 H5B . . 109.8
H5A C5 H5B . . 108.2
N1 C6 C5 . . 110.47(18)
N1 C6 H6A . . 109.6
C5 C6 H6A . . 109.6
N1 C6 H6B . . 109.6
C5 C6 H6B . . 109.6
H6A C6 H6B . . 108.1
C26 C21 C22 . . 117.5(2)
C26 C21 N4 . . 124.1(2)
C22 C21 N4 . . 118.3(2)
C23 C22 C21 . . 121.7(2)
C23 C22 H22 . . 119.1
C21 C22 H22 . . 119.1
C22 C23 C24 . . 120.1(2)
C22 C23 H23 . . 120.0
C24 C23 H23 . . 120.0
C25 C24 O24 . . 125.3(2)
C25 C24 C23 . . 119.4(2)
O24 C24 C23 . . 115.3(2)
C24 C25 C26 . . 120.0(2)
C24 C25 H25 . . 120.0
C26 C25 H25 . . 120.0
C21 C26 C25 . . 121.3(2)
C21 C26 H26 . . 119.4
C25 C26 H26 . . 119.4
C24 O24 C27 . . 117.40(19)
O24 C27 H27A . . 109.5
O24 C27 H27B . . 109.5
H27A C27 H27B . . 109.5
O24 C27 H27C . . 109.5
H27A C27 H27C . . 109.5
H27B C27 H27C . . 109.5
O31 C31 C32 . . 125.0(2)
O31 C31 C33 . . 116.47(18)
C32 C31 C33 . . 118.55(18)
C31 C32 C33 . 3_665 123.2(2)
C31 C32 Cl32 . . 118.45(17)
C33 C32 Cl32 3_665 . 118.31(16)
O33 C33 C32 . 3_665 125.8(2)
O33 C33 C31 . . 115.99(19)
C32 C33 C31 3_665 . 118.20(17)
H41 O41 H42 . . 102(3)

loop_
_geom_bond_atom_site_label_1
_geom_bond_atom_site_label_2
_geom_bond_site_symmetry_2
_geom_bond_distance
N1 C6 . 1.481(3)
N1 C2 . 1.484(3)
N1 H11 . 0.89(3)
N1 H12 . 0.89(2)
C2 C3 . 1.498(3)
C2 H2A . 0.9700
C2 H2B . 0.9700
C3 N4 . 1.459(3)
C3 H3A . 0.9700
C3 H3B . 0.9700
N4 C21 . 1.415(3)
N4 C5 . 1.455(3)
C5 C6 . 1.511(3)
C5 H5A . 0.9700
C5 H5B . 0.9700
C6 H6A . 0.9700
C6 H6B . 0.9700
C21 C26 . 1.378(3)
C21 C22 . 1.390(3)
C22 C23 . 1.367(3)
C22 H22 . 0.9300
C23 C24 . 1.384(3)
C23 H23 . 0.9300
C24 C25 . 1.372(3)
C24 O24 . 1.379(3)
C25 C26 . 1.390(3)
C25 H25 . 0.9300
C26 H26 . 0.9300
O24 C27 . 1.419(3)
C27 H27A . 0.9600
C27 H27B . 0.9600
C27 H27C . 0.9600
C31 O31 . 1.246(2)
C31 C32 . 1.398(3)
C31 C33 . 1.539(3)
C32 C33 3_665 1.392(3)
C32 Cl32 . 1.741(2)
O33 C33 . 1.244(2)
C33 C32 3_665 1.392(3)
O41 H41 . 0.83(4)
O41 H42 . 0.82(3)

loop_
_geom_hbond_atom_site_label_D
_geom_hbond_atom_site_label_H
_geom_hbond_atom_site_label_A
_geom_hbond_site_symmetry_A
_geom_hbond_distance_DH
_geom_hbond_distance_HA
_geom_hbond_distance_DA
_geom_hbond_angle_DHA
_geom_hbond_publ_flag
N1 H11 O31 . 0.89(3) 1.96(3) 2.802(3) 157(2) no
N1 H11 O33 . 0.89(3) 2.29(2) 2.838(3) 119(2) no
N1 H12 O41 . 0.90(2) 1.92(2) 2.798(3) 168(3) no
O41 H41 O33 3_666 0.84(4) 1.92(4) 2.738(3) 166(3) no
O41 H42 O24 4_565 0.82(3) 2.49(3) 3.269(3) 160(3) no

loop_
_geom_torsion_atom_site_label_1
_geom_torsion_atom_site_label_2
_geom_torsion_atom_site_label_3
_geom_torsion_atom_site_label_4
_geom_torsion_site_symmetry_4
_geom_torsion
C6 N1 C2 C3 . -53.5(3)
N1 C2 C3 N4 . 56.5(3)
C2 C3 N4 C21 . 161.1(2)
C2 C3 N4 C5 . -61.3(3)
C21 N4 C5 C6 . -162.3(2)
C3 N4 C5 C6 . 61.0(3)
C2 N1 C6 C5 . 53.7(3)
N4 C5 C6 N1 . -56.7(3)
C5 N4 C21 C26 . -8.7(3)
C3 N4 C21 C26 . 125.7(2)
C5 N4 C21 C22 . 168.2(2)
C3 N4 C21 C22 . -57.4(3)
C26 C21 C22 C23 . -2.0(3)
N4 C21 C22 C23 . -179.1(2)
C21 C22 C23 C24 . 1.5(4)
C22 C23 C24 C25 . 0.9(4)
C22 C23 C24 O24 . -178.8(2)
O24 C24 C25 C26 . 176.9(2)
C23 C24 C25 C26 . -2.8(4)
C22 C21 C26 C25 . 0.1(3)
N4 C21 C26 C25 . 177.1(2)
C24 C25 C26 C21 . 2.3(4)
C25 C24 O24 C27 . 12.2(4)
C23 C24 O24 C27 . -168.1(2)
O31 C31 C32 C33 3_665 176.5(2)
C33 C31 C32 C33 3_665 -2.4(3)
O31 C31 C32 Cl32 . -1.3(3)
C33 C31 C32 Cl32 . 179.81(14)
O31 C31 C33 O33 . 2.8(3)
C32 C31 C33 O33 . -178.16(18)
O31 C31 C33 C32 3_665 -176.76(18)
C32 C31 C33 C32 3_665 2.2(3)

_cod_database_fobs_code 2243108
